data_7107767
loop_
_publ_author_name
'Chong Kiat Tan'
'Chen Cheng Le'
'Ying-Yeung Yeung'

_publ_section_title
;
 Enantioselective bromolactonization of cis-1,2-disubstituted olefinic
 acids using an amino-thiocarbamate catalyst
;
_journal_name_full Chem.Commun.
_journal_page_first 5793
_journal_paper_doi 10.1039/c2cc31148h
_journal_volume 48
_journal_year 2012
_chemical_formula_sum 'C11 H11 Br O2'
_chemical_formula_weight 255.11
_chemical_name_systematic
;
?
;
_space_group_IT_number 4
_symmetry_cell_setting monoclinic
_symmetry_space_group_name_Hall 'P 2yb'
_symmetry_space_group_name_H-M 'P 1 21 1'
_atom_sites_solution_hydrogens geom
_atom_sites_solution_primary direct
_atom_sites_solution_secondary difmap
_audit_creation_method SHELXL-97
_cell_angle_alpha 90.00
_cell_angle_beta 106.206(2)
_cell_angle_gamma 90.00
_cell_formula_units_Z 4
_cell_length_a 8.7478(7)
_cell_length_b 11.7579(10)
_cell_length_c 10.7912(9)
_cell_measurement_reflns_used 2337
_cell_measurement_temperature 223(2)
_cell_measurement_theta_max 24.56
_cell_measurement_theta_min 2.42
_cell_volume 1065.83(15)
_computing_cell_refinement 'Bruker SMART'
_computing_data_collection 'Bruker SMART'
_computing_data_reduction 'Bruker SAINT'
_computing_molecular_graphics 'Bruker SHELXTL'
_computing_publication_material 'Bruker SHELXTL'
_computing_structure_refinement 'SHELXL-97 (Sheldrick, 1997)'
_computing_structure_solution 'SHELXS-97 (Sheldrick, 1990)'
_diffrn_ambient_temperature 223(2)
_diffrn_measured_fraction_theta_full 0.999
_diffrn_measured_fraction_theta_max 0.999
_diffrn_measurement_device_type 'CCD area detector'
_diffrn_measurement_method 'phi and omega scans'
_diffrn_radiation_monochromator graphite
_diffrn_radiation_source 'fine-focus sealed tube'
_diffrn_radiation_type MoK\a
_diffrn_radiation_wavelength 0.71073
_diffrn_reflns_av_R_equivalents 0.0341
_diffrn_reflns_av_sigmaI/netI 0.0772
_diffrn_reflns_limit_h_max 8
_diffrn_reflns_limit_h_min -11
_diffrn_reflns_limit_k_max 15
_diffrn_reflns_limit_k_min -15
_diffrn_reflns_limit_l_max 14
_diffrn_reflns_limit_l_min -9
_diffrn_reflns_number 7484
_diffrn_reflns_theta_full 27.49
_diffrn_reflns_theta_max 27.49
_diffrn_reflns_theta_min 1.97
_exptl_absorpt_coefficient_mu 3.827
_exptl_absorpt_correction_T_max 0.2506
_exptl_absorpt_correction_T_min 0.2073
_exptl_absorpt_correction_type multi-scan
_exptl_absorpt_process_details 'Sadabs, (Sheldrick 2001)'
_exptl_crystal_colour Colourless
_exptl_crystal_density_diffrn 1.590
_exptl_crystal_density_meas ?
_exptl_crystal_density_method 'not measured'
_exptl_crystal_description Block
_exptl_crystal_F_000 512
_exptl_crystal_size_max 0.60
_exptl_crystal_size_mid 0.50
_exptl_crystal_size_min 0.50
_refine_diff_density_max 0.932
_refine_diff_density_min -0.648
_refine_diff_density_rms 0.087
_refine_ls_abs_structure_details 'Flack H D (1983), Acta Cryst. A39, 876-881'
_refine_ls_abs_structure_Flack 0.030(13)
_refine_ls_extinction_method none
_refine_ls_goodness_of_fit_ref 0.965
_refine_ls_hydrogen_treatment constr
_refine_ls_matrix_type full
_refine_ls_number_parameters 253
_refine_ls_number_reflns 4800
_refine_ls_number_restraints 1
_refine_ls_restrained_S_all 0.965
_refine_ls_R_factor_all 0.0630
_refine_ls_R_factor_gt 0.0451
_refine_ls_shift/su_max 0.000
_refine_ls_shift/su_mean 0.000
_refine_ls_structure_factor_coef Fsqd
_refine_ls_weighting_details 'calc w=1/[\s^2^(Fo^2^)+(0.0380P)^2^+0.0000P] where P=(Fo^2^+2Fc^2^)/3'
_refine_ls_weighting_scheme calc
_refine_ls_wR_factor_gt 0.0969
_refine_ls_wR_factor_ref 0.1035
_reflns_number_gt 3699
_reflns_number_total 4800
_reflns_threshold_expression >2sigma(I)
_cod_data_source_file c2cc31148h.txt
_cod_data_source_block b665
_cod_depositor_comments
;
The following automatic conversions were performed:

'_exptl_crystal_density_meas' value 'Not measured' was changed to '?'
- the value is perceived as not measured.

Automatic conversion script
Id: cif_fix_values 3008 2015-01-20 13:52:24Z robertas 
;
_cod_original_sg_symbol_H-M P2(1)
_cod_database_code 7107767

loop_
_symmetry_equiv_pos_as_xyz
'x, y, z'
'-x, y+1/2, -z'

loop_
_atom_site_label
_atom_site_type_symbol
_atom_site_fract_x
_atom_site_fract_y
_atom_site_fract_z
_atom_site_U_iso_or_equiv
_atom_site_adp_type
_atom_site_occupancy
_atom_site_symmetry_multiplicity
_atom_site_calc_flag
_atom_site_refinement_flags
Br1 Br 0.46733(6) 0.44112(4) 0.79985(4) 0.04846(18) Uani 1 1 d .
Br2 Br 0.47892(6) 0.38728(3) 0.30787(4) 0.04650(17) Uani 1 1 d .
O1 O 0.4726(4) 0.5898(3) 0.5687(3) 0.0380(8) Uani 1 1 d .
O2 O 0.3588(5) 0.6657(4) 0.3775(4) 0.0604(12) Uani 1 1 d .
O3 O 0.4685(4) 0.2504(3) 0.0622(3) 0.0420(9) Uani 1 1 d .
O4 O 0.3516(5) 0.1404(3) -0.1042(3) 0.0558(11) Uani 1 1 d .
C1 C 0.6426(5) 0.4616(4) 0.7188(4) 0.0360(10) Uani 1 1 d .
H1 H 0.6299 0.4041 0.6496 0.043 Uiso 1 1 calc R
C2 C 0.6303(5) 0.5773(4) 0.6588(4) 0.0368(11) Uani 1 1 d .
H2 H 0.6468 0.6363 0.7267 0.044 Uiso 1 1 calc R
C3 C 0.4800(7) 0.6427(5) 0.4594(5) 0.0403(13) Uani 1 1 d .
C4 C 0.6468(6) 0.6651(5) 0.4622(5) 0.0492(15) Uani 1 1 d .
H4A H 0.6711 0.7464 0.4739 0.059 Uiso 1 1 calc R
H4B H 0.6677 0.6396 0.3820 0.059 Uiso 1 1 calc R
C5 C 0.7444(6) 0.5975(6) 0.5761(5) 0.0509(15) Uani 1 1 d .
H5A H 0.8381 0.6407 0.6241 0.061 Uiso 1 1 calc R
H5B H 0.7795 0.5253 0.5478 0.061 Uiso 1 1 calc R
C6 C 0.8002(5) 0.4414(4) 0.8176(4) 0.0326(10) Uani 1 1 d .
C7 C 0.8907(6) 0.3494(4) 0.8018(4) 0.0440(13) Uani 1 1 d .
H7 H 0.8526 0.2992 0.7322 0.053 Uiso 1 1 calc R
C8 C 1.0375(6) 0.3313(6) 0.8890(5) 0.0557(16) Uani 1 1 d .
H8 H 1.0988 0.2683 0.8786 0.067 Uiso 1 1 calc R
C9 C 1.0950(6) 0.4039(7) 0.9904(5) 0.063(2) Uani 1 1 d .
H9 H 1.1953 0.3908 1.0489 0.075 Uiso 1 1 calc R
C10 C 1.0057(7) 0.4960(6) 1.0064(5) 0.0560(16) Uani 1 1 d .
H10 H 1.0447 0.5463 1.0759 0.067 Uiso 1 1 calc R
C11 C 0.8594(6) 0.5142(5) 0.9205(4) 0.0487(13) Uani 1 1 d .
H11 H 0.7983 0.5771 0.9318 0.058 Uiso 1 1 calc R
C12 C 0.6535(5) 0.3003(4) 0.2660(4) 0.0348(9) Uani 1 1 d .
H12 H 0.6497 0.2211 0.2963 0.042 Uiso 1 1 calc R
C13 C 0.6263(5) 0.2973(4) 0.1206(4) 0.0394(11) Uani 1 1 d .
H13 H 0.6333 0.3751 0.0877 0.047 Uiso 1 1 calc R
C14 C 0.4723(7) 0.1799(5) -0.0367(5) 0.0392(13) Uani 1 1 d .
C15 C 0.6397(6) 0.1635(5) -0.0418(5) 0.0461(14) Uani 1 1 d .
H15A H 0.6564 0.1997 -0.1188 0.055 Uiso 1 1 calc R
H15B H 0.6651 0.0824 -0.0430 0.055 Uiso 1 1 calc R
C16 C 0.7416(6) 0.2196(6) 0.0799(5) 0.0491(15) Uani 1 1 d .
H16A H 0.7864 0.1629 0.1467 0.059 Uiso 1 1 calc R
H16B H 0.8287 0.2631 0.0621 0.059 Uiso 1 1 calc R
C17 C 0.8110(6) 0.3511(4) 0.3393(4) 0.0335(11) Uani 1 1 d .
C18 C 0.8715(6) 0.4473(5) 0.2968(4) 0.0474(13) Uani 1 1 d .
H18 H 0.8149 0.4823 0.2193 0.057 Uiso 1 1 calc R
C19 C 1.0160(7) 0.4925(6) 0.3685(5) 0.0575(17) Uani 1 1 d .
H19 H 1.0575 0.5577 0.3392 0.069 Uiso 1 1 calc R
C20 C 1.0988(6) 0.4410(7) 0.4832(5) 0.0563(16) Uani 1 1 d .
H20 H 1.1972 0.4705 0.5317 0.068 Uiso 1 1 calc R
C21 C 1.0367(7) 0.3479(6) 0.5248(5) 0.0575(18) Uani 1 1 d .
H21 H 1.0913 0.3145 0.6039 0.069 Uiso 1 1 calc R
C22 C 0.8951(6) 0.3008(5) 0.4538(4) 0.0441(13) Uani 1 1 d .
H22 H 0.8558 0.2347 0.4831 0.053 Uiso 1 1 calc R

loop_
_atom_site_aniso_label
_atom_site_aniso_U_11
_atom_site_aniso_U_22
_atom_site_aniso_U_33
_atom_site_aniso_U_23
_atom_site_aniso_U_13
_atom_site_aniso_U_12
Br1 0.0296(3) 0.0640(4) 0.0486(3) 0.0132(3) 0.0056(2) -0.0038(3)
Br2 0.0328(3) 0.0554(3) 0.0499(3) -0.0114(2) 0.0092(2) 0.0020(3)
O1 0.0244(18) 0.046(2) 0.0420(18) 0.0076(17) 0.0075(15) 0.0039(16)
O2 0.049(2) 0.074(3) 0.054(2) 0.0171(19) 0.0054(19) 0.018(2)
O3 0.0266(19) 0.053(2) 0.0437(18) -0.0115(18) 0.0046(16) -0.0032(18)
O4 0.039(2) 0.060(3) 0.060(2) -0.0226(19) 0.0003(19) -0.0137(19)
C1 0.027(2) 0.043(3) 0.035(2) -0.0026(18) 0.0039(18) 0.003(2)
C2 0.023(2) 0.042(3) 0.041(2) -0.0031(19) 0.001(2) 0.002(2)
C3 0.042(3) 0.037(3) 0.045(3) 0.006(2) 0.017(3) 0.008(3)
C4 0.046(3) 0.052(4) 0.055(3) 0.012(3) 0.024(3) 0.000(3)
C5 0.027(3) 0.070(4) 0.055(3) 0.010(3) 0.010(3) 0.000(3)
C6 0.025(2) 0.036(2) 0.0346(19) -0.003(2) 0.0059(17) -0.004(2)
C7 0.033(3) 0.050(3) 0.045(3) 0.002(2) 0.006(2) 0.006(2)
C8 0.034(3) 0.060(4) 0.071(4) 0.015(3) 0.010(3) 0.014(3)
C9 0.027(3) 0.086(5) 0.063(3) 0.015(4) -0.008(3) -0.008(3)
C10 0.038(3) 0.079(4) 0.046(3) -0.011(3) 0.002(2) -0.013(3)
C11 0.035(3) 0.059(3) 0.050(3) -0.005(3) 0.008(2) 0.002(3)
C12 0.027(2) 0.038(2) 0.038(2) -0.0020(18) 0.0072(18) 0.0021(19)
C13 0.033(3) 0.046(3) 0.036(2) -0.002(2) 0.0037(19) -0.005(2)
C14 0.033(3) 0.044(3) 0.037(3) 0.001(2) 0.006(2) -0.001(3)
C15 0.043(3) 0.052(3) 0.045(3) -0.009(3) 0.015(3) 0.000(3)
C16 0.032(3) 0.067(4) 0.051(3) -0.010(3) 0.015(3) -0.002(3)
C17 0.031(3) 0.033(2) 0.033(2) -0.0029(17) 0.0037(19) 0.0019(19)
C18 0.046(3) 0.050(3) 0.036(2) 0.010(2) -0.005(2) 0.005(3)
C19 0.048(4) 0.065(4) 0.056(3) 0.002(3) 0.010(3) -0.014(3)
C20 0.027(3) 0.090(4) 0.046(3) -0.014(3) 0.001(2) -0.004(3)
C21 0.029(3) 0.089(5) 0.046(3) 0.007(3) -0.005(2) 0.013(3)
C22 0.031(3) 0.057(3) 0.044(2) 0.014(2) 0.011(2) 0.008(2)

loop_
_atom_type_symbol
_atom_type_description
_atom_type_scat_dispersion_real
_atom_type_scat_dispersion_imag
_atom_type_scat_source
C C 0.0033 0.0016 'International Tables Vol C Tables 4.2.6.8 and 6.1.1.4'
H H 0.0000 0.0000 'International Tables Vol C Tables 4.2.6.8 and 6.1.1.4'
O O 0.0106 0.0060 'International Tables Vol C Tables 4.2.6.8 and 6.1.1.4'
Br Br -0.2901 2.4595 'International Tables Vol C Tables 4.2.6.8 and 6.1.1.4'

loop_
_geom_angle_atom_site_label_1
_geom_angle_atom_site_label_2
_geom_angle_atom_site_label_3
_geom_angle
C3 O1 C2 111.2(4)
C14 O3 C13 110.1(4)
C2 C1 C6 112.9(4)
C2 C1 Br1 109.3(3)
C6 C1 Br1 109.7(3)
O1 C2 C1 108.7(4)
O1 C2 C5 104.2(3)
C1 C2 C5 114.4(4)
O2 C3 O1 119.8(5)
O2 C3 C4 129.5(5)
O1 C3 C4 110.6(4)
C3 C4 C5 104.8(5)
C4 C5 C2 104.1(4)
C7 C6 C11 119.1(4)
C7 C6 C1 118.6(4)
C11 C6 C1 122.3(5)
C6 C7 C8 119.5(5)
C9 C8 C7 120.9(6)
C8 C9 C10 119.8(5)
C11 C10 C9 119.6(5)
C10 C11 C6 121.1(5)
C17 C12 C13 114.1(4)
C17 C12 Br2 108.9(3)
C13 C12 Br2 109.7(3)
O3 C13 C16 105.9(4)
O3 C13 C12 108.2(4)
C16 C13 C12 112.9(4)
O4 C14 O3 120.3(5)
O4 C14 C15 129.5(5)
O3 C14 C15 110.2(4)
C14 C15 C16 104.9(4)
C13 C16 C15 103.6(4)
C18 C17 C22 119.3(4)
C18 C17 C12 122.0(4)
C22 C17 C12 118.7(4)
C17 C18 C19 120.1(4)
C20 C19 C18 119.8(6)
C21 C20 C19 119.4(5)
C20 C21 C22 121.5(5)
C21 C22 C17 119.8(5)

loop_
_geom_bond_atom_site_label_1
_geom_bond_atom_site_label_2
_geom_bond_distance
Br1 C1 1.980(4)
Br2 C12 1.992(4)
O1 C3 1.350(6)
O1 C2 1.457(5)
O2 C3 1.207(6)
O3 C14 1.359(6)
O3 C13 1.456(5)
O4 C14 1.196(6)
C1 C2 1.498(6)
C1 C6 1.508(5)
C2 C5 1.532(7)
C3 C4 1.475(8)
C4 C5 1.511(7)
C6 C7 1.379(7)
C6 C11 1.383(6)
C7 C8 1.381(7)
C8 C9 1.368(9)
C9 C10 1.374(10)
C10 C11 1.371(7)
C12 C17 1.508(6)
C12 C13 1.520(6)
C13 C16 1.514(7)
C14 C15 1.494(8)
C15 C16 1.516(7)
C17 C18 1.380(7)
C17 C22 1.382(6)
C18 C19 1.390(7)
C19 C20 1.387(8)
C20 C21 1.353(10)
C21 C22 1.377(7)
